data_7229029
loop_
_publ_author_name
'Park, Yongseok'
'Fei, Xiang'
'Yuan, Yue'
'Lee, Sanha'
'Hur, Joonseong'
'Park, Sung Jean'
'Jung, Jae-Kyung'
'Seo, Seung-Yong'

_publ_section_title
;
 Chemoselective acylation of 2-amino-8-quinolinol in the generation of
 C2-amides or C8-esters
;
_journal_issue 67
_journal_name_full 'RSC Adv.'
_journal_page_first 41955
_journal_paper_doi 10.1039/C7RA05287A
_journal_volume 7
_journal_year 2017
_chemical_formula_moiety 'C37 H30 N2 O5'
_chemical_formula_sum 'C37 H30 N2 O5'
_chemical_formula_weight 582.63
_chemical_name_common 3f
_chemical_name_systematic SG-HQ1
_space_group_crystal_system monoclinic
_space_group_IT_number 14
_space_group_name_Hall '-P 2ybc'
_space_group_name_H-M_alt 'P 1 21/c 1'
_symmetry_space_group_name_Hall '-P 2ybc'
_symmetry_space_group_name_H-M 'P 1 21/c 1'
_atom_sites_solution_hydrogens mixed
_atom_sites_solution_primary direct
_audit_creation_date 2017-01-04
_audit_creation_method
;
Olex2 1.2
(compiled 2016.09.09 svn.r3337 for OlexSys, GUI svn.r5227)
;
_audit_update_record
;
2017-05-07 deposited with the CCDC.
2017-08-23 downloaded from the CCDC.
;
_cell_angle_alpha 90
_cell_angle_beta 94.309(15)
_cell_angle_gamma 90
_cell_formula_units_Z 4
_cell_length_a 17.841(4)
_cell_length_b 8.9458(16)
_cell_length_c 18.773(3)
_cell_measurement_reflns_used 6479
_cell_measurement_temperature 297.0(3)
_cell_measurement_theta_max 68.6580
_cell_measurement_theta_min 4.6830
_cell_volume 2987.7(10)
_computing_cell_refinement 'CrysAlisPro 1.171.38.41 (Rigaku OD, 2015)'
_computing_data_collection 'CrysAlisPro 1.171.38.41 (Rigaku OD, 2015)'
_computing_data_reduction 'CrysAlisPro 1.171.38.41 (Rigaku OD, 2015)'
_computing_molecular_graphics 'Olex2 (Dolomanov et al., 2009)'
_computing_publication_material 'Olex2 (Dolomanov et al., 2009)'
_computing_structure_refinement 'ShelXL (Sheldrick, 2015)'
_computing_structure_solution 'SIR2004 (Burla et al., 2007)'
_diffrn_ambient_environment air
_diffrn_ambient_temperature 297.0(3)
_diffrn_detector 'CCD plate'
_diffrn_detector_area_resol_mean 5.2262
_diffrn_detector_type AtlasS2
_diffrn_measured_fraction_theta_full 0.9982
_diffrn_measured_fraction_theta_max 0.9234
_diffrn_measurement_details
;
List of Runs (angles in degrees, time in seconds):

  # Type    Start    End  Width  t~exp~   \w     \q     \k     \f   Frames
#--------------------------------------------------------------------------
  1  \w   -115.00 -13.00   1.00    5.90    --  -41.49 -57.00  90.00  102
  2  \w   -116.00 -17.00   1.00    5.90    --  -41.49 -38.00 120.00   99
  3  \w    -96.00  -2.00   1.00    5.90    --  -41.49 125.00-180.00   94
  4  \w    -35.00  74.00   1.00    5.90    --   41.49 -77.00 -60.00  109
  5  \w     36.00 116.00   1.00   28.00    --  112.00-111.00 150.00   80
  6  \w     57.00 151.00   1.00   28.00    --  112.00 178.00   0.00   94
  7  \w     40.00 141.00   1.00   28.00    --  112.00 -61.00  90.00  101
  8  \w     86.00 178.00   1.00   28.00    --  112.00  45.00-150.00   92
  9  \w     86.00 178.00   1.00   28.00    --  112.00  45.00-180.00   92
 10  \w    100.00 178.00   1.00   28.00    --  112.00 111.00  60.00   78
 11  \w     36.00 116.00   1.00   28.00    --  112.00-111.00-180.00   80
 12  \w     29.00 109.00   1.00   28.00    --  112.00 -94.00-150.00   80
 13  \w     84.00 178.00   1.00   28.00    --  112.00  30.00 150.00   94
 14  \w     86.00 178.00   1.00   28.00    --  112.00  45.00-120.00   92
 15  \w     36.00 116.00   1.00   28.00    --  112.00-111.00 -30.00   80
 16  \w   -115.00 -34.00   1.00    5.90    --  -41.49 -57.00 -30.00   81
 17  \w     98.00 132.00   1.00   28.00    --  112.00 -77.00 120.00   34
 18  \w   -116.00 -17.00   1.00    9.00    --  -41.49 -38.00-150.00   99
 19  \w   -118.00  -9.00   1.00    9.00    --  -41.49 -77.00  26.00  109
 20  \w      1.00  82.00   1.00    9.00    --   41.49 -99.00  90.00   81
 21  \w      9.00  99.00   1.00    9.00    --   41.49  77.00 -90.00   90
 22  \w    153.00 178.00   1.00   28.00    --  112.00 111.00-150.00   25
 23  \w   -115.00 -13.00   1.00   10.00    --  -41.49 -57.00  30.00  102
 24  \w      9.00 118.00   1.00   10.00    --   41.49  77.00-180.00  109
 25  \w      9.00 118.00   1.00   10.00    --   41.49  77.00 120.00  109
 26  \w      1.00  82.00   1.00   10.00    --   41.49 -99.00   0.00   81
 27  \w      9.00 118.00   1.00   10.00    --   41.49  77.00  60.00  109
 28  \w      9.00 118.00   1.00   10.00    --   41.49  77.00 -60.00  109
 29  \w      9.00 118.00   1.00   10.00    --   41.49  77.00   0.00  109
 30  \w     17.00  58.00   1.00   10.00    --   41.49  38.00   0.00   41
 31  \w    -33.00  66.00   1.00   10.00    --   41.49 -38.00  90.00   99
 32  \w    149.00 175.00   1.00   28.00    --  112.00 111.00 -60.00   26
 33  \w    153.00 178.00   1.00   28.00    --  112.00  30.00 -90.00   25
 34  \w     17.00  42.00   1.00    8.64    --   50.00  79.00 130.39   25
 35  \w     20.00  45.00   1.00    8.64    --   54.00  81.00  17.27   25
 36  \w     21.00  46.00   1.00    8.64    --   54.00  79.00-177.41   25
 37  \w     20.00  45.00   1.00    8.64    --   54.00  81.00 -73.43   25
 38  \w     20.00  45.00   1.00    8.64    --   54.00  81.00-119.04   25
 39  \w     33.00  66.00   1.00    8.64    --   66.00  77.00 -46.53   33
 40  \w     34.00  59.00   1.00    8.64    --   66.00  76.00-121.99   25
 41  \w     34.00  60.00   1.00    8.64    --   66.00  76.00  13.20   26
 42  \w     34.00  64.00   1.00    8.64    --   66.00  76.00  95.10   30
 43  \w     34.00  60.00   1.00    8.64    --   66.00  75.00  54.99   26
 44  \w     33.00  59.00   1.00    8.64    --   66.00  77.00 -85.13   26
 45  \w     34.00  63.00   1.00    8.64    --   66.00  76.00 143.19   29
 46  \w     41.00  80.00   1.00    8.64    --   74.00  77.00 179.34   39
 47  \w    134.00 178.00   1.00   28.00    --  112.00  77.00   0.00   44
 48  \w     79.00 104.00   1.00   28.00    --  112.00  77.00  60.00   25
 49  \w     79.00 104.00   1.00   28.00    --  112.00  77.00   0.00   25
 50  \w    140.00 166.00   1.00   28.00    --  112.00  77.00 -90.00   26
 51  \w     79.00 104.00   1.00   28.00    --  112.00  77.00  30.00   25
 52  \w     54.00  85.00   1.00   28.00    --  112.00 -94.00  30.00   31
 53  \w     79.00 106.00   1.00   28.00    --  112.00  77.00 -90.00   27
 54  \w     79.00 111.00   1.00   28.00    --  112.00  77.00 120.00   32
 55  \w    144.00 171.00   1.00   28.00    --  112.00  77.00 -60.00   27
;
_diffrn_measurement_device 'four-circle diffractometer'
_diffrn_measurement_device_type 'Bruker APEX-II CCD diffractometer'
_diffrn_measurement_method '/w scans with narrow frames'
_diffrn_orient_matrix_type 'CrysAlisPro convention (1999,Acta A55,543-557)'
_diffrn_orient_matrix_UB_11 -0.0008284000
_diffrn_orient_matrix_UB_12 -0.1677588000
_diffrn_orient_matrix_UB_13 0.0172262000
_diffrn_orient_matrix_UB_21 -0.0726332000
_diffrn_orient_matrix_UB_22 -0.0200196000
_diffrn_orient_matrix_UB_23 -0.0492274000
_diffrn_orient_matrix_UB_31 0.0474948000
_diffrn_orient_matrix_UB_32 -0.0303170000
_diffrn_orient_matrix_UB_33 -0.0637713000
_diffrn_radiation_monochromator mirror
_diffrn_radiation_probe x-ray
_diffrn_radiation_type 'Cu K\a'
_diffrn_radiation_wavelength 1.54184
_diffrn_reflns_av_R_equivalents 0.1276
_diffrn_reflns_av_unetI/netI 0.0594
_diffrn_reflns_Laue_measured_fraction_full 0.998
_diffrn_reflns_Laue_measured_fraction_max 0.961
_diffrn_reflns_limit_h_max 22
_diffrn_reflns_limit_h_min -22
_diffrn_reflns_limit_k_max 10
_diffrn_reflns_limit_k_min -11
_diffrn_reflns_limit_l_max 23
_diffrn_reflns_limit_l_min -23
_diffrn_reflns_number 49427
_diffrn_reflns_point_group_measured_fraction_full 0.998
_diffrn_reflns_point_group_measured_fraction_max 0.961
_diffrn_reflns_theta_full 67.684
_diffrn_reflns_theta_max 79.39
_diffrn_reflns_theta_min 2.36
_diffrn_source
;
Advanced Light Source, station 11.3.1
;
_diffrn_source_type 'SuperNova (Cu) X-ray Source'
_exptl_absorpt_coefficient_mu 0.698
_exptl_absorpt_correction_T_max 1.00000
_exptl_absorpt_correction_T_min 0.58871
_exptl_absorpt_correction_type multi-scan
_exptl_absorpt_process_details
;
CrysAlisPro 1.171.38.41 (Rigaku Oxford Diffraction, 2015)
Empirical absorption correction using spherical harmonics,
 implemented in SCALE3 ABSPACK scaling algorithm.
;
_exptl_crystal_colour 'clear light colourless'
_exptl_crystal_density_diffrn 1.295
_exptl_crystal_description plate
_exptl_crystal_F_000 1224
_exptl_crystal_size_max 0.255
_exptl_crystal_size_mid 0.131
_exptl_crystal_size_min 0.035
_refine_diff_density_max 0.321
_refine_diff_density_min -0.380
_refine_diff_density_rms 0.081
_refine_ls_extinction_method none
_refine_ls_goodness_of_fit_ref 1.069
_refine_ls_hydrogen_treatment constr
_refine_ls_matrix_type full
_refine_ls_number_parameters 398
_refine_ls_number_reflns 6241
_refine_ls_number_restraints 0
_refine_ls_restrained_S_all 1.069
_refine_ls_R_factor_all 0.1821
_refine_ls_R_factor_gt 0.1176
_refine_ls_shift/su_max 0.000
_refine_ls_shift/su_mean 0.000
_refine_ls_structure_factor_coef Fsqd
_refine_ls_weighting_details 'w=1/[\s^2^(Fo^2^)+(0.2000P)^2^] where P=(Fo^2^+2Fc^2^)/3'
_refine_ls_weighting_scheme calc
_refine_ls_wR_factor_gt 0.3203
_refine_ls_wR_factor_ref 0.3937
_reflns_Friedel_coverage 0.000
_reflns_number_gt 2556
_reflns_number_total 6241
_reflns_threshold_expression 'I > 2\s(I)'
_cod_data_source_file c7ra05287a2.cif
_cod_data_source_block exp_559
_cod_original_cell_volume 2987.7(9)
_cod_database_code 7229029
_chemical_oxdiff_formula C37H30N2O5
_shelx_space_group_comment
;
The symmetry employed for this shelxl refinement is uniquely defined
by the following loop, which should always be used as a source of
symmetry information in preference to the above space-group names.
They are only intended as comments.
;
_reflns_odcompleteness_completeness 99.82
_reflns_odcompleteness_iscentric 1
_reflns_odcompleteness_theta 74.33
_olex2_refinement_description
;
1. Fixed Uiso
 At 1.2 times of:
  All C(H) groups, All C(H,H) groups, All N(H,H) groups
2.a Rotating group:
 N15(H15a,H15b)
2.b Secondary CH2 refined with riding coordinates:
 C28(H28a,H28b), C36(H36a,H36b), C44(H44a,H44b)
2.c Aromatic/amide H refined with riding coordinates:
 C4(H4), C6(H6), C13(H13), C14(H14), C16(H16), C17(H17), C18(H18), C23(H23),
 C24(H24), C25(H25), C26(H26), C27(H27), C31(H31), C32(H32), C33(H33), C34(H34),
  C35(H35), C39(H39), C40(H40), C41(H41), C42(H42), C43(H43)
;
_shelx_shelxl_version_number 2014/7
_olex2_submission_special_instructions 'No special instructions were received'
_oxdiff_exptl_absorpt_empirical_details
;
Empirical correction (ABSPACK) includes:
- Absorption correction using spherical harmonics
- Frame scaling
;
_oxdiff_exptl_absorpt_empirical_full_max 5.190
_oxdiff_exptl_absorpt_empirical_full_min 0.328

loop_
_space_group_symop_operation_xyz
'x, y, z'
'-x, y+1/2, -z+1/2'
'-x, -y, -z'
'x, -y-1/2, z-1/2'

loop_
_atom_site_label
_atom_site_type_symbol
_atom_site_fract_x
_atom_site_fract_y
_atom_site_fract_z
_atom_site_U_iso_or_equiv
_atom_site_adp_type
_atom_site_occupancy
_atom_site_site_symmetry_order
_atom_site_calc_flag
_atom_site_refinement_flags_posn
O8 O 0.3201(2) 0.1980(4) 0.5661(2) 0.1078(12) Uani 1 1 d .
O20 O 0.39587(19) 0.3320(4) 0.64320(15) 0.0855(9) Uani 1 1 d .
O21 O 0.1190(2) 0.6014(4) 0.49432(16) 0.1000(11) Uani 1 1 d .
O29 O 0.1341(2) 0.8016(4) 0.59929(19) 0.1047(12) Uani 1 1 d .
O37 O 0.2438(2) 0.7821(4) 0.70300(17) 0.1001(11) Uani 1 1 d .
N11 N 0.4963(2) 0.2950(4) 0.53779(19) 0.0823(11) Uani 1 1 d .
N15 N 0.5434(3) 0.3742(5) 0.4330(2) 0.1049(14) Uani 1 1 d .
H15A H 0.4991 0.3806 0.4107 0.126 Uiso 1 1 d GR
H15B H 0.5752 0.3486 0.4024 0.126 Uiso 1 1 d GR
C1 C 0.1761(3) 0.5771(6) 0.5453(2) 0.0911(14) Uani 1 1 d .
C2 C 0.1840(3) 0.6845(6) 0.5985(2) 0.0877(14) Uani 1 1 d .
C3 C 0.2426(3) 0.6708(6) 0.6525(2) 0.0896(14) Uani 1 1 d .
C4 C 0.2909(3) 0.5494(5) 0.6538(2) 0.0865(13) Uani 1 1 d .
H4 H 0.3292 0.5398 0.6899 0.104 Uiso 1 1 calc R
C5 C 0.2813(3) 0.4424(5) 0.6005(2) 0.0846(13) Uani 1 1 d .
C6 C 0.2237(3) 0.4530(6) 0.5475(2) 0.0900(14) Uani 1 1 d .
H6 H 0.2166 0.3779 0.5134 0.108 Uiso 1 1 calc R
C7 C 0.3315(3) 0.3098(6) 0.6001(2) 0.0865(13) Uani 1 1 d .
C9 C 0.4978(3) 0.1953(5) 0.5924(2) 0.0779(12) Uani 1 1 d .
C10 C 0.5460(3) 0.0678(5) 0.5988(3) 0.0898(14) Uani 1 1 d .
C12 C 0.5418(3) 0.2699(6) 0.4866(2) 0.0899(14) Uani 1 1 d .
C13 C 0.5889(3) 0.1409(6) 0.4846(3) 0.0948(15) Uani 1 1 d .
H13 H 0.6169 0.1234 0.4456 0.114 Uiso 1 1 calc R
C14 C 0.5921(3) 0.0441(6) 0.5407(3) 0.0964(15) Uani 1 1 d .
H14 H 0.6243 -0.0377 0.5412 0.116 Uiso 1 1 calc R
C16 C 0.5472(4) -0.0230(6) 0.6593(3) 0.1027(17) Uani 1 1 d .
H16 H 0.5801 -0.1036 0.6634 0.123 Uiso 1 1 calc R
C17 C 0.5007(4) 0.0043(7) 0.7129(3) 0.1090(18) Uani 1 1 d .
H17 H 0.5029 -0.0564 0.7532 0.131 Uiso 1 1 calc R
C18 C 0.4500(3) 0.1238(6) 0.7066(3) 0.0953(15) Uani 1 1 d .
H18 H 0.4182 0.1424 0.7427 0.114 Uiso 1 1 calc R
C19 C 0.4474(3) 0.2131(5) 0.6473(2) 0.0854(13) Uani 1 1 d .
C22 C 0.0627(4) 0.5873(6) 0.3770(3) 0.0988(16) Uani 1 1 d .
C23 C -0.0122(5) 0.5992(9) 0.3879(3) 0.137(3) Uani 1 1 d .
H23 H -0.0297 0.5569 0.4287 0.164 Uiso 1 1 calc R
C24 C -0.0613(5) 0.6702(11) 0.3413(4) 0.149(3) Uani 1 1 d .
H24 H -0.1117 0.6746 0.3505 0.179 Uiso 1 1 calc R
C25 C -0.0389(6) 0.7344(9) 0.2821(4) 0.135(2) Uani 1 1 d .
H25 H -0.0731 0.7859 0.2513 0.162 Uiso 1 1 calc R
C26 C 0.0340(6) 0.7234(9) 0.2676(3) 0.139(3) Uani 1 1 d .
H26 H 0.0498 0.7652 0.2259 0.167 Uiso 1 1 calc R
C27 C 0.0858(5) 0.6498(9) 0.3149(3) 0.129(2) Uani 1 1 d .
H27 H 0.1358 0.6427 0.3046 0.155 Uiso 1 1 calc R
C28 C 0.1169(4) 0.5124(7) 0.4304(3) 0.1108(18) Uani 1 1 d .
H28A H 0.1002 0.4117 0.4400 0.133 Uiso 1 1 calc R
H28B H 0.1664 0.5072 0.4125 0.133 Uiso 1 1 calc R
C30 C 0.1497(4) 0.9817(7) 0.5057(4) 0.116(2) Uani 1 1 d .
C31 C 0.2014(6) 0.9250(9) 0.4597(5) 0.144(3) Uani 1 1 d .
H31 H 0.2444 0.8767 0.4790 0.173 Uiso 1 1 calc R
C32 C 0.1897(8) 0.9397(12) 0.3845(6) 0.186(5) Uani 1 1 d .
H32 H 0.2217 0.8983 0.3530 0.224 Uiso 1 1 calc R
C33 C 0.1243(9) 1.0239(15) 0.3617(7) 0.200(6) Uani 1 1 d .
H33 H 0.1145 1.0384 0.3128 0.240 Uiso 1 1 calc R
C34 C 0.0768(8) 1.0827(13) 0.4040(6) 0.175(5) Uani 1 1 d .
H34 H 0.0356 1.1378 0.3855 0.210 Uiso 1 1 calc R
C35 C 0.0897(5) 1.0605(9) 0.4763(5) 0.156(3) Uani 1 1 d .
H35 H 0.0561 1.1011 0.5065 0.187 Uiso 1 1 calc R
C36 C 0.1623(4) 0.9471(7) 0.5821(3) 0.126(2) Uani 1 1 d .
H36A H 0.2157 0.9513 0.5959 0.151 Uiso 1 1 calc R
H36B H 0.1376 1.0222 0.6094 0.151 Uiso 1 1 calc R
C38 C 0.3040(3) 0.9394(6) 0.7915(2) 0.0898(14) Uani 1 1 d .
C39 C 0.3411(3) 0.9480(7) 0.8572(3) 0.1015(16) Uani 1 1 d .
H39 H 0.3695 0.8669 0.8745 0.122 Uiso 1 1 calc R
C40 C 0.3375(4) 1.0751(7) 0.8991(3) 0.1106(18) Uani 1 1 d .
H40 H 0.3643 1.0794 0.9435 0.133 Uiso 1 1 calc R
C41 C 0.2950(4) 1.1926(7) 0.8755(3) 0.1100(18) Uani 1 1 d .
H41 H 0.2908 1.2762 0.9043 0.132 Uiso 1 1 calc R
C42 C 0.2577(4) 1.1881(6) 0.8080(3) 0.1119(19) Uani 1 1 d .
H42 H 0.2300 1.2703 0.7908 0.134 Uiso 1 1 calc R
C43 C 0.2617(4) 1.0619(7) 0.7666(3) 0.1085(18) Uani 1 1 d .
H43 H 0.2359 1.0584 0.7216 0.130 Uiso 1 1 calc R
C44 C 0.3110(3) 0.8008(6) 0.7469(3) 0.1019(17) Uani 1 1 d .
H44A H 0.3532 0.8106 0.7176 0.122 Uiso 1 1 calc R
H44B H 0.3195 0.7144 0.7776 0.122 Uiso 1 1 calc R

loop_
_atom_site_aniso_label
_atom_site_aniso_U_11
_atom_site_aniso_U_22
_atom_site_aniso_U_33
_atom_site_aniso_U_23
_atom_site_aniso_U_13
_atom_site_aniso_U_12
O8 0.120(3) 0.088(2) 0.111(3) -0.027(2) -0.019(2) 0.0061(19)
O20 0.107(3) 0.080(2) 0.0678(16) -0.0038(14) -0.0040(16) 0.0055(16)
O21 0.120(3) 0.104(3) 0.0719(19) -0.0100(16) -0.0171(18) 0.010(2)
O29 0.126(3) 0.099(3) 0.087(2) -0.0049(18) -0.0086(19) 0.019(2)
O37 0.117(3) 0.099(2) 0.0812(19) -0.0250(17) -0.0186(18) 0.0205(19)
N11 0.107(3) 0.072(2) 0.067(2) -0.0034(16) -0.0027(19) 0.0036(19)
N15 0.126(4) 0.107(3) 0.082(3) 0.008(2) 0.010(2) 0.010(3)
C1 0.114(4) 0.089(3) 0.068(3) -0.003(2) -0.004(2) 0.002(3)
C2 0.107(4) 0.087(3) 0.068(2) -0.006(2) -0.006(2) 0.011(3)
C3 0.116(4) 0.091(3) 0.061(2) -0.007(2) 0.001(2) -0.001(3)
C4 0.105(4) 0.088(3) 0.066(2) -0.005(2) -0.001(2) 0.006(3)
C5 0.105(4) 0.081(3) 0.067(2) -0.005(2) 0.003(2) 0.001(2)
C6 0.114(4) 0.084(3) 0.070(3) -0.007(2) -0.002(2) 0.001(3)
C7 0.105(4) 0.081(3) 0.072(3) -0.002(2) -0.003(2) -0.004(3)
C9 0.096(3) 0.068(3) 0.067(2) -0.0059(18) -0.013(2) -0.003(2)
C10 0.107(4) 0.075(3) 0.084(3) 0.000(2) -0.012(3) 0.005(3)
C12 0.107(4) 0.084(3) 0.076(3) -0.008(2) -0.008(3) 0.001(3)
C13 0.112(4) 0.083(3) 0.089(3) -0.008(2) 0.005(3) 0.006(3)
C14 0.113(4) 0.080(3) 0.094(3) -0.011(3) -0.007(3) 0.016(3)
C16 0.120(4) 0.080(3) 0.104(4) 0.011(3) -0.018(3) 0.009(3)
C17 0.141(5) 0.093(4) 0.090(3) 0.018(3) -0.010(3) 0.011(3)
C18 0.129(4) 0.078(3) 0.078(3) 0.003(2) -0.001(3) -0.003(3)
C19 0.115(4) 0.067(3) 0.071(3) -0.0019(19) -0.012(2) -0.001(2)
C22 0.112(4) 0.113(4) 0.069(3) -0.014(3) -0.009(3) -0.003(3)
C23 0.129(6) 0.191(8) 0.090(4) 0.029(4) -0.001(4) 0.007(5)
C24 0.123(6) 0.210(9) 0.112(5) 0.018(5) -0.015(4) 0.018(5)
C25 0.160(7) 0.133(6) 0.104(5) 0.007(4) -0.038(5) 0.012(5)
C26 0.172(8) 0.153(7) 0.088(4) 0.016(4) -0.026(5) -0.016(6)
C27 0.142(6) 0.155(6) 0.089(4) -0.001(4) 0.002(4) -0.012(4)
C28 0.138(5) 0.116(4) 0.074(3) -0.022(3) -0.024(3) 0.013(4)
C30 0.132(5) 0.094(4) 0.115(4) 0.005(3) -0.032(4) -0.013(4)
C31 0.169(8) 0.119(6) 0.143(7) 0.008(5) 0.002(6) -0.013(5)
C32 0.263(14) 0.172(9) 0.129(7) 0.005(6) 0.045(8) -0.072(9)
C33 0.268(18) 0.165(11) 0.155(10) 0.063(8) -0.062(10) -0.057(10)
C34 0.219(13) 0.156(9) 0.141(8) 0.053(7) -0.046(7) -0.030(8)
C35 0.150(7) 0.142(7) 0.168(8) 0.034(5) -0.032(6) -0.008(5)
C36 0.160(6) 0.102(5) 0.109(4) -0.014(3) -0.034(4) 0.005(4)
C38 0.101(4) 0.096(4) 0.070(3) -0.010(2) -0.003(2) 0.002(3)
C39 0.113(4) 0.112(4) 0.077(3) -0.014(3) -0.008(3) 0.006(3)
C40 0.128(5) 0.119(5) 0.082(3) -0.014(3) -0.012(3) -0.001(4)
C41 0.126(5) 0.106(4) 0.099(4) -0.028(3) 0.012(3) -0.018(4)
C42 0.150(6) 0.084(4) 0.100(4) -0.007(3) -0.005(4) 0.012(3)
C43 0.143(5) 0.106(4) 0.074(3) -0.013(3) -0.011(3) 0.013(3)
C44 0.128(5) 0.096(4) 0.080(3) -0.015(3) -0.009(3) 0.010(3)

loop_
_atom_type_symbol
_atom_type_description
_atom_type_scat_dispersion_real
_atom_type_scat_dispersion_imag
_atom_type_scat_source
C C 0.0181 0.0091 'International Tables Vol C Tables 4.2.6.8 and 6.1.1.4'
H H 0.0000 0.0000 'International Tables Vol C Tables 4.2.6.8 and 6.1.1.4'
N N 0.0311 0.0180 'International Tables Vol C Tables 4.2.6.8 and 6.1.1.4'
O O 0.0492 0.0322 'International Tables Vol C Tables 4.2.6.8 and 6.1.1.4'

loop_
_exptl_crystal_face_index_h
_exptl_crystal_face_index_k
_exptl_crystal_face_index_l
_exptl_crystal_face_perp_dist
11 1 0 0.0196
-11 -1 0 0.0153
-3 2 11 0.1143
7 0 -10 0.0653
7 -1 -10 0.0552
1 -6 4 0.0798
-6 5 5 0.0161

loop_
_geom_angle_atom_site_label_1
_geom_angle_atom_site_label_2
_geom_angle_atom_site_label_3
_geom_angle
C7 O20 C19 116.1(4)
C1 O21 C28 118.0(4)
C2 O29 C36 116.6(5)
C3 O37 C44 117.2(4)
C12 N11 C9 117.3(4)
H15A N15 H15B 108.5
C12 N15 H15A 109.2
C12 N15 H15B 110.8
O21 C1 C2 115.3(4)
O21 C1 C6 124.6(4)
C2 C1 C6 120.1(5)
O29 C2 C1 120.3(4)
O29 C2 C3 120.4(4)
C1 C2 C3 119.3(5)
O37 C3 C2 114.0(5)
O37 C3 C4 125.3(4)
C4 C3 C2 120.6(4)
C3 C4 H4 120.5
C3 C4 C5 119.0(5)
C5 C4 H4 120.5
C4 C5 C7 120.8(4)
C6 C5 C4 121.3(5)
C6 C5 C7 117.9(4)
C1 C6 H6 120.2
C5 C6 C1 119.6(4)
C5 C6 H6 120.2
O8 C7 O20 122.5(5)
O8 C7 C5 126.3(5)
O20 C7 C5 111.2(4)
N11 C9 C10 124.4(5)
N11 C9 C19 119.7(4)
C19 C9 C10 115.9(4)
C9 C10 C14 115.6(5)
C16 C10 C9 120.3(5)
C16 C10 C14 124.1(5)
N11 C12 N15 117.7(5)
N11 C12 C13 123.4(5)
N15 C12 C13 119.0(5)
C12 C13 H13 120.5
C14 C13 C12 119.0(5)
C14 C13 H13 120.5
C10 C14 H14 119.9
C13 C14 C10 120.1(5)
C13 C14 H14 119.9
C10 C16 H16 119.3
C17 C16 C10 121.4(5)
C17 C16 H16 119.3
C16 C17 H17 120.1
C16 C17 C18 119.7(5)
C18 C17 H17 120.1
C17 C18 H18 120.1
C19 C18 C17 119.9(5)
C19 C18 H18 120.1
O20 C19 C9 119.3(4)
C18 C19 O20 118.1(5)
C18 C19 C9 122.5(5)
C23 C22 C27 116.7(6)
C23 C22 C28 121.5(6)
C27 C22 C28 121.8(6)
C22 C23 H23 118.9
C24 C23 C22 122.2(7)
C24 C23 H23 118.9
C23 C24 H24 119.3
C25 C24 C23 121.4(8)
C25 C24 H24 119.3
C24 C25 H25 120.4
C24 C25 C26 119.2(7)
C26 C25 H25 120.4
C25 C26 H26 119.8
C25 C26 C27 120.3(7)
C27 C26 H26 119.8
C22 C27 C26 120.2(7)
C22 C27 H27 119.9
C26 C27 H27 119.9
O21 C28 C22 106.6(4)
O21 C28 H28A 110.4
O21 C28 H28B 110.4
C22 C28 H28A 110.4
C22 C28 H28B 110.4
H28A C28 H28B 108.6
C31 C30 C36 117.7(7)
C35 C30 C31 118.0(8)
C35 C30 C36 124.2(9)
C30 C31 H31 119.2
C30 C31 C32 121.6(10)
C32 C31 H31 119.2
C31 C32 H32 123.1
C31 C32 C33 113.8(11)
C33 C32 H32 123.1
C32 C33 H33 117.3
C34 C33 C32 125.4(13)
C34 C33 H33 117.3
C33 C34 H34 120.9
C33 C34 C35 118.1(13)
C35 C34 H34 120.9
C30 C35 C34 122.9(11)
C30 C35 H35 118.5
C34 C35 H35 118.5
O29 C36 C30 112.3(5)
O29 C36 H36A 109.2
O29 C36 H36B 109.2
C30 C36 H36A 109.2
C30 C36 H36B 109.2
H36A C36 H36B 107.9
C39 C38 C43 118.4(5)
C39 C38 C44 119.8(5)
C43 C38 C44 121.7(4)
C38 C39 H39 119.3
C38 C39 C40 121.5(6)
C40 C39 H39 119.3
C39 C40 H40 120.0
C41 C40 C39 120.0(5)
C41 C40 H40 120.0
C40 C41 H41 120.1
C40 C41 C42 119.7(5)
C42 C41 H41 120.1
C41 C42 H42 120.0
C43 C42 C41 119.9(6)
C43 C42 H42 120.0
C38 C43 H43 119.8
C42 C43 C38 120.3(5)
C42 C43 H43 119.8
O37 C44 C38 108.7(4)
O37 C44 H44A 109.9
O37 C44 H44B 109.9
C38 C44 H44A 109.9
C38 C44 H44B 109.9
H44A C44 H44B 108.3

loop_
_geom_bond_atom_site_label_1
_geom_bond_atom_site_label_2
_geom_bond_distance
O8 C7 1.196(5)
O20 C7 1.368(6)
O20 C19 1.404(6)
O21 C1 1.362(6)
O21 C28 1.438(6)
O29 C2 1.376(6)
O29 C36 1.440(8)
O37 C3 1.374(5)
O37 C44 1.412(6)
N11 C9 1.358(5)
N11 C12 1.323(6)
N15 H15A 0.8678
N15 H15B 0.8675
N15 C12 1.375(6)
C1 C2 1.385(6)
C1 C6 1.397(7)
C2 C3 1.405(7)
C3 C4 1.386(7)
C4 H4 0.9300
C4 C5 1.386(6)
C5 C6 1.378(7)
C5 C7 1.487(7)
C6 H6 0.9300
C9 C10 1.428(7)
C9 C19 1.427(7)
C10 C14 1.430(8)
C10 C16 1.395(7)
C12 C13 1.429(7)
C13 H13 0.9300
C13 C14 1.361(7)
C14 H14 0.9300
C16 H16 0.9300
C16 C17 1.373(8)
C17 H17 0.9300
C17 C18 1.399(8)
C18 H18 0.9300
C18 C19 1.368(6)
C22 C23 1.370(9)
C22 C27 1.383(8)
C22 C28 1.498(8)
C23 H23 0.9300
C23 C24 1.349(9)
C24 H24 0.9300
C24 C25 1.338(10)
C25 H25 0.9300
C25 C26 1.353(10)
C26 H26 0.9300
C26 C27 1.397(10)
C27 H27 0.9300
C28 H28A 0.9700
C28 H28B 0.9700
C30 C31 1.405(11)
C30 C35 1.362(10)
C30 C36 1.469(9)
C31 H31 0.9300
C31 C32 1.417(12)
C32 H32 0.9300
C32 C33 1.428(16)
C33 H33 0.9300
C33 C34 1.314(16)
C34 H34 0.9300
C34 C35 1.374(12)
C35 H35 0.9300
C36 H36A 0.9700
C36 H36B 0.9700
C38 C39 1.357(7)
C38 C43 1.392(7)
C38 C44 1.506(7)
C39 H39 0.9300
C39 C40 1.386(8)
C40 H40 0.9300
C40 C41 1.351(8)
C41 H41 0.9300
C41 C42 1.386(8)
C42 H42 0.9300
C42 C43 1.376(7)
C43 H43 0.9300
C44 H44A 0.9700
C44 H44B 0.9700

loop_
_exptl_oxdiff_crystal_face_indexfrac_h
_exptl_oxdiff_crystal_face_indexfrac_k
_exptl_oxdiff_crystal_face_indexfrac_l
_exptl_oxdiff_crystal_face_x
_exptl_oxdiff_crystal_face_y
_exptl_oxdiff_crystal_face_z
11.0022 1.0182 0.0198 -0.1796 -0.8205 0.4904
-11.0022 -1.0182 -0.0198 0.1796 0.8205 -0.4904
-2.9957 1.9488 11.0050 -0.1349 -0.3632 -0.9032
6.9955 0.0431 -9.9880 -0.1851 -0.0173 0.9679
6.9965 -0.9495 -9.9942 -0.0187 0.0028 0.9984
1.0087 -5.9640 3.9630 1.0679 -0.1490 -0.0240
-6.0033 4.9357 5.0216 -0.7365 0.0900 -0.7550
